data_2217870
loop_
_publ_author_name
'Nirmala, S.'
'Kamala, E. Theboral Sugi'
'Sudha, L.'
'Ramesh, E.'
'Raghunathan, R.'

_publ_section_title
;(3a<i>S</i>,9b<i>R</i>)-Methyl
 1-methyl-3-phenyl-1,2,3,3a,4,9b-hexahydrochromeno[4,3-<i>b</i>]pyrrole-3a-carboxylate
;
_journal_coeditor_code BT2680
_journal_issue 4
_journal_name_full 'Acta Crystallographica Section E'
_journal_page_first o649
_journal_paper_doi 10.1107/S1600536808005199
_journal_volume 64
_journal_year 2008
_chemical_formula_iupac 'C20 H21 N O3'
_chemical_formula_moiety 'C20 H21 N O3'
_chemical_formula_sum 'C20 H21 N O3'
_chemical_formula_weight 323.38
_chemical_name_systematic
;(3aS,9bR)-Methyl
1-methyl-3-phenyl-1,2,3,3a,4,9b-hexahydrochromeno[4,3-b]pyrrole-3a-carboxylate
;
_space_group_IT_number 2
_symmetry_cell_setting triclinic
_symmetry_space_group_name_Hall '-P 1'
_symmetry_space_group_name_H-M 'P -1'
_atom_sites_solution_hydrogens geom
_atom_sites_solution_primary direct
_atom_sites_solution_secondary difmap
_audit_creation_method SHELXL-97
_cell_angle_alpha 79.626(5)
_cell_angle_beta 87.361(5)
_cell_angle_gamma 88.744(4)
_cell_formula_units_Z 2
_cell_length_a 7.9557(4)
_cell_length_b 10.2575(7)
_cell_length_c 10.2993(8)
_cell_measurement_reflns_used 5117
_cell_measurement_temperature 293(2)
_cell_measurement_theta_max 28.09
_cell_measurement_theta_min 2.55
_cell_volume 825.79(10)
_computing_cell_refinement 'APEX2/SAINT (Bruker, 2004)'
_computing_data_collection 'APEX2 (Bruker, 2004)'
_computing_data_reduction 'SAINT/XPREP (Bruker, 2004)'
_computing_molecular_graphics 'ORTEP-3 (Farrugia, 1997)'
_computing_publication_material 'PLATON (Spek, 2003)'
_computing_structure_refinement 'SHELXL97 (Sheldrick, 2008)'
_computing_structure_solution 'SHELXS97 (Sheldrick, 2008)'
_diffrn_ambient_temperature 293(2)
_diffrn_measured_fraction_theta_full 0.999
_diffrn_measured_fraction_theta_max 0.992
_diffrn_measurement_device_type 'Bruker KappaAPEX2'
_diffrn_measurement_method '\w and \f'
_diffrn_radiation_monochromator graphite
_diffrn_radiation_source 'fine-focus sealed tube'
_diffrn_radiation_type MoK\a
_diffrn_radiation_wavelength 0.71073
_diffrn_reflns_av_R_equivalents 0.0303
_diffrn_reflns_av_sigmaI/netI 0.0249
_diffrn_reflns_limit_h_max 10
_diffrn_reflns_limit_h_min -10
_diffrn_reflns_limit_k_max 13
_diffrn_reflns_limit_k_min -13
_diffrn_reflns_limit_l_max 13
_diffrn_reflns_limit_l_min -13
_diffrn_reflns_number 18704
_diffrn_reflns_theta_full 25.00
_diffrn_reflns_theta_max 28.43
_diffrn_reflns_theta_min 2.56
_diffrn_standards_decay_% 0
_diffrn_standards_interval_count 0
_diffrn_standards_interval_time 0
_diffrn_standards_number 0
_exptl_absorpt_coefficient_mu 0.087
_exptl_absorpt_correction_T_max 0.9896
_exptl_absorpt_correction_T_min 0.9828
_exptl_absorpt_correction_type multi-scan
_exptl_absorpt_process_details '(Blessing, 1995)'
_exptl_crystal_colour colourless
_exptl_crystal_density_diffrn 1.301
_exptl_crystal_density_method 'not measured'
_exptl_crystal_description prism
_exptl_crystal_F_000 344
_exptl_crystal_size_max 0.20
_exptl_crystal_size_mid 0.20
_exptl_crystal_size_min 0.12
_refine_diff_density_max 0.229
_refine_diff_density_min -0.207
_refine_ls_extinction_coef 0.024(5)
_refine_ls_extinction_expression Fc^*^=kFc[1+0.001xFc^2^\l^3^/sin(2\q)]^-1/4^
_refine_ls_extinction_method 'SHELXL97 (Sheldrick, 2008)'
_refine_ls_goodness_of_fit_ref 1.032
_refine_ls_hydrogen_treatment constr
_refine_ls_matrix_type full
_refine_ls_number_parameters 218
_refine_ls_number_reflns 4126
_refine_ls_number_restraints 0
_refine_ls_restrained_S_all 1.032
_refine_ls_R_factor_all 0.0664
_refine_ls_R_factor_gt 0.0464
_refine_ls_shift/su_max 0.000
_refine_ls_shift/su_mean 0.000
_refine_ls_structure_factor_coef Fsqd
_refine_ls_weighting_details 'calc w=1/[\s^2^(Fo^2^)+(0.0739P)^2^+0.1492P] where P=(Fo^2^+2Fc^2^)/3'
_refine_ls_weighting_scheme calc
_refine_ls_wR_factor_gt 0.1281
_refine_ls_wR_factor_ref 0.1427
_reflns_number_gt 3051
_reflns_number_total 4126
_reflns_threshold_expression I>2\s(I)
_cod_data_source_file bt2680.cif
_cod_data_source_block I
_cod_original_cell_volume 825.79(9)
_cod_database_code 2217870
_cod_database_fobs_code 2217870

loop_
_symmetry_equiv_pos_as_xyz
'x, y, z'
'-x, -y, -z'

loop_
_atom_site_type_symbol
_atom_site_label
_atom_site_fract_x
_atom_site_fract_y
_atom_site_fract_z
_atom_site_U_iso_or_equiv
_atom_site_adp_type
_atom_site_calc_flag
_atom_site_refinement_flags
_atom_site_occupancy
C C2 0.58609(18) 0.33276(15) 0.84198(19) 0.0553(4) Uani d . 1
H H2A 0.6321 0.3161 0.9291 0.066 Uiso calc R 1
H H2B 0.6651 0.2989 0.7811 0.066 Uiso calc R 1
C C3 0.41543(16) 0.26557(14) 0.84521(15) 0.0396(3) Uani d . 1
H H3 0.4205 0.2149 0.7730 0.047 Uiso calc R 1
C C4 0.29028(15) 0.38426(13) 0.80439(13) 0.0347(3) Uani d . 1
C C5 0.22346(17) 0.44251(15) 0.92274(14) 0.0416(3) Uani d . 1
H H5A 0.1512 0.3786 0.9785 0.050 Uiso calc R 1
H H5B 0.3170 0.4595 0.9742 0.050 Uiso calc R 1
C C6 0.19789(18) 0.65300(15) 0.78280(15) 0.0437(3) Uani d . 1
C C7 0.1233(2) 0.77835(17) 0.7635(2) 0.0589(5) Uani d . 1
H H7 0.0357 0.7975 0.8203 0.071 Uiso calc R 1
C C8 0.1789(3) 0.87321(18) 0.6611(2) 0.0681(5) Uani d . 1
H H8 0.1299 0.9574 0.6494 0.082 Uiso calc R 1
C C9 0.3069(3) 0.84568(17) 0.5748(2) 0.0649(5) Uani d . 1
H H9 0.3438 0.9106 0.5049 0.078 Uiso calc R 1
C C10 0.3803(2) 0.72004(15) 0.59337(16) 0.0496(4) Uani d . 1
H H10 0.4655 0.7010 0.5345 0.060 Uiso calc R 1
C C11 0.32870(17) 0.62246(13) 0.69811(14) 0.0378(3) Uani d . 1
C C12 0.40618(15) 0.48584(13) 0.71947(13) 0.0342(3) Uani d . 1
H H12 0.4335 0.4590 0.6342 0.041 Uiso calc R 1
C C13 0.36182(15) 0.17036(13) 0.96874(14) 0.0366(3) Uani d . 1
C C14 0.4024(2) 0.18592(16) 1.09382(16) 0.0493(4) Uani d . 1
H H14 0.4679 0.2571 1.1041 0.059 Uiso calc R 1
C C15 0.3472(2) 0.09747(18) 1.20362(17) 0.0581(4) Uani d . 1
H H15 0.3762 0.1092 1.2872 0.070 Uiso calc R 1
C C16 0.2497(2) -0.00770(16) 1.19071(18) 0.0549(4) Uani d . 1
H H16 0.2121 -0.0669 1.2652 0.066 Uiso calc R 1
C C17 0.2083(2) -0.02486(16) 1.06844(19) 0.0545(4) Uani d . 1
H H17 0.1417 -0.0957 1.0590 0.065 Uiso calc R 1
C C18 0.26509(19) 0.06275(14) 0.95821(16) 0.0457(4) Uani d . 1
H H18 0.2376 0.0491 0.8749 0.055 Uiso calc R 1
C C19 0.70301(18) 0.53858(16) 0.72905(17) 0.0475(4) Uani d . 1
H H19A 0.6792 0.6314 0.7017 0.071 Uiso calc R 1
H H19B 0.7314 0.4995 0.6528 0.071 Uiso calc R 1
H H19C 0.7958 0.5274 0.7866 0.071 Uiso calc R 1
C C20 0.14592(16) 0.33900(14) 0.73480(15) 0.0402(3) Uani d . 1
C C21 0.0540(3) 0.2860(3) 0.5379(2) 0.0892(8) Uani d . 1
H H21A 0.0932 0.2878 0.4480 0.134 Uiso calc R 1
H H21B -0.0460 0.3399 0.5394 0.134 Uiso calc R 1
H H21C 0.0293 0.1965 0.5790 0.134 Uiso calc R 1
N N1 0.55638(13) 0.47446(11) 0.79846(12) 0.0380(3) Uani d . 1
O O1 0.13061(13) 0.56333(11) 0.88343(11) 0.0525(3) Uani d . 1
O O2 0.18247(17) 0.33696(15) 0.60870(12) 0.0735(4) Uani d . 1
O O3 0.01458(14) 0.30253(14) 0.78731(13) 0.0663(4) Uani d . 1

loop_
_atom_site_aniso_label
_atom_site_aniso_U_11
_atom_site_aniso_U_22
_atom_site_aniso_U_33
_atom_site_aniso_U_12
_atom_site_aniso_U_13
_atom_site_aniso_U_23
C2 0.0314(7) 0.0475(9) 0.0774(12) 0.0001(6) 0.0029(7) 0.0128(8)
C3 0.0345(6) 0.0368(7) 0.0449(8) 0.0008(5) 0.0034(5) -0.0021(6)
C4 0.0303(6) 0.0362(7) 0.0352(7) -0.0009(5) 0.0013(5) -0.0008(5)
C5 0.0375(7) 0.0475(8) 0.0367(7) 0.0044(6) 0.0044(5) -0.0014(6)
C6 0.0445(7) 0.0421(8) 0.0459(8) 0.0049(6) -0.0105(6) -0.0102(6)
C7 0.0607(10) 0.0490(9) 0.0705(12) 0.0145(8) -0.0175(8) -0.0182(8)
C8 0.0816(13) 0.0407(9) 0.0842(14) 0.0108(8) -0.0357(11) -0.0102(9)
C9 0.0842(13) 0.0419(9) 0.0646(11) -0.0123(8) -0.0285(10) 0.0087(8)
C10 0.0588(9) 0.0441(8) 0.0440(8) -0.0119(7) -0.0114(7) 0.0008(6)
C11 0.0410(7) 0.0357(7) 0.0369(7) -0.0036(5) -0.0096(5) -0.0045(5)
C12 0.0335(6) 0.0364(7) 0.0319(7) -0.0044(5) 0.0026(5) -0.0044(5)
C13 0.0317(6) 0.0327(6) 0.0436(8) 0.0012(5) -0.0033(5) -0.0023(5)
C14 0.0550(9) 0.0426(8) 0.0505(9) -0.0078(6) -0.0114(7) -0.0055(7)
C15 0.0734(11) 0.0560(10) 0.0427(9) 0.0043(8) -0.0094(8) -0.0016(7)
C16 0.0571(9) 0.0445(9) 0.0544(10) 0.0041(7) 0.0048(7) 0.0118(7)
C17 0.0491(8) 0.0374(8) 0.0730(12) -0.0097(6) -0.0068(8) 0.0034(7)
C18 0.0488(8) 0.0376(7) 0.0502(9) -0.0050(6) -0.0110(6) -0.0039(6)
C19 0.0357(7) 0.0492(8) 0.0560(9) -0.0088(6) 0.0068(6) -0.0059(7)
C20 0.0356(6) 0.0371(7) 0.0452(8) -0.0037(5) -0.0020(6) 0.0007(6)
C21 0.0921(15) 0.122(2) 0.0567(12) -0.0647(15) -0.0106(11) -0.0160(12)
N1 0.0288(5) 0.0415(6) 0.0416(6) -0.0025(4) 0.0015(4) -0.0022(5)
O1 0.0496(6) 0.0525(6) 0.0521(7) 0.0144(5) 0.0101(5) -0.0058(5)
O2 0.0680(8) 0.1103(11) 0.0448(7) -0.0518(8) 0.0016(6) -0.0162(7)
O3 0.0368(6) 0.0932(10) 0.0680(8) -0.0181(6) 0.0043(5) -0.0116(7)

loop_
_atom_type_symbol
_atom_type_description
_atom_type_scat_dispersion_real
_atom_type_scat_dispersion_imag
_atom_type_scat_source
C C 0.0033 0.0016 'International Tables Vol C Tables 4.2.6.8 and 6.1.1.4'
H H 0.0000 0.0000 'International Tables Vol C Tables 4.2.6.8 and 6.1.1.4'
N N 0.0061 0.0033 'International Tables Vol C Tables 4.2.6.8 and 6.1.1.4'
O O 0.0106 0.0060 'International Tables Vol C Tables 4.2.6.8 and 6.1.1.4'

loop_
_geom_angle_atom_site_label_1
_geom_angle_atom_site_label_2
_geom_angle_atom_site_label_3
_geom_angle
_geom_angle_publ_flag
N1 C2 C3 106.72(11) n
N1 C2 H2A 110.4 ?
C3 C2 H2A 110.4 ?
N1 C2 H2B 110.4 ?
C3 C2 H2B 110.4 ?
H2A C2 H2B 108.6 ?
C13 C3 C2 118.02(13) ?
C13 C3 C4 114.69(10) ?
C2 C3 C4 103.54(11) ?
C13 C3 H3 106.6 ?
C2 C3 H3 106.6 ?
C4 C3 H3 106.6 ?
C20 C4 C5 109.80(11) ?
C20 C4 C12 115.64(11) ?
C5 C4 C12 108.18(11) ?
C20 C4 C3 109.63(11) ?
C5 C4 C3 112.03(11) ?
C12 C4 C3 101.36(10) ?
O1 C5 C4 111.89(11) n
O1 C5 H5A 109.2 ?
C4 C5 H5A 109.2 ?
O1 C5 H5B 109.2 ?
C4 C5 H5B 109.2 ?
H5A C5 H5B 107.9 ?
O1 C6 C7 115.99(14) n
O1 C6 C11 123.19(12) n
C7 C6 C11 120.76(15) ?
C8 C7 C6 119.85(17) ?
C8 C7 H7 120.1 ?
C6 C7 H7 120.1 ?
C7 C8 C9 120.78(16) ?
C7 C8 H8 119.6 ?
C9 C8 H8 119.6 ?
C8 C9 C10 119.33(17) ?
C8 C9 H9 120.3 ?
C10 C9 H9 120.3 ?
C11 C10 C9 121.17(17) ?
C11 C10 H10 119.4 ?
C9 C10 H10 119.4 ?
C10 C11 C6 118.09(14) ?
C10 C11 C12 121.91(13) ?
C6 C11 C12 119.97(12) ?
N1 C12 C11 113.14(11) n
N1 C12 C4 101.59(10) n
C11 C12 C4 111.76(10) ?
N1 C12 H12 110.0 ?
C11 C12 H12 110.0 ?
C4 C12 H12 110.0 ?
C14 C13 C18 117.52(13) ?
C14 C13 C3 123.24(13) ?
C18 C13 C3 119.23(13) ?
C15 C14 C13 120.87(15) ?
C15 C14 H14 119.6 ?
C13 C14 H14 119.6 ?
C16 C15 C14 120.52(16) ?
C16 C15 H15 119.7 ?
C14 C15 H15 119.7 ?
C17 C16 C15 119.55(15) ?
C17 C16 H16 120.2 ?
C15 C16 H16 120.2 ?
C16 C17 C18 120.03(15) ?
C16 C17 H17 120.0 ?
C18 C17 H17 120.0 ?
C17 C18 C13 121.50(15) ?
C17 C18 H18 119.3 ?
C13 C18 H18 119.3 ?
N1 C19 H19A 109.5 ?
N1 C19 H19B 109.5 ?
H19A C19 H19B 109.5 ?
N1 C19 H19C 109.5 ?
H19A C19 H19C 109.5 ?
H19B C19 H19C 109.5 ?
O3 C20 O2 122.50(14) n
O3 C20 C4 124.50(14) n
O2 C20 C4 112.91(11) n
O2 C21 H21A 109.5 ?
O2 C21 H21B 109.5 ?
H21A C21 H21B 109.5 ?
O2 C21 H21C 109.5 ?
H21A C21 H21C 109.5 ?
H21B C21 H21C 109.5 ?
C19 N1 C2 111.63(11) n
C19 N1 C12 114.08(11) n
C2 N1 C12 105.98(11) n
C6 O1 C5 117.33(11) n
C20 O2 C21 115.98(14) n

loop_
_geom_bond_atom_site_label_1
_geom_bond_atom_site_label_2
_geom_bond_distance
_geom_bond_publ_flag
C2 N1 1.4593(19) n
C2 C3 1.532(2) ?
C2 H2A 0.9700 ?
C2 H2B 0.9700 ?
C3 C13 1.5083(19) ?
C3 C4 1.5657(17) ?
C3 H3 0.9800 ?
C4 C20 1.5058(19) ?
C4 C5 1.5211(19) ?
C4 C12 1.5298(17) ?
C5 O1 1.4326(16) n
C5 H5A 0.9700 ?
C5 H5B 0.9700 ?
C6 O1 1.3542(19) n
C6 C7 1.389(2) ?
C6 C11 1.394(2) ?
C7 C8 1.364(3) ?
C7 H7 0.9300 ?
C8 C9 1.379(3) ?
C8 H8 0.9300 ?
C9 C10 1.388(2) ?
C9 H9 0.9300 ?
C10 C11 1.386(2) ?
C10 H10 0.9300 ?
C11 C12 1.5020(18) ?
C12 N1 1.4672(17) n
C12 H12 0.9800 ?
C13 C14 1.380(2) ?
C13 C18 1.382(2) ?
C14 C15 1.377(2) ?
C14 H14 0.9300 ?
C15 C16 1.371(3) ?
C15 H15 0.9300 ?
C16 C17 1.358(3) ?
C16 H16 0.9300 ?
C17 C18 1.380(2) ?
C17 H17 0.9300 ?
C18 H18 0.9300 ?
C19 N1 1.4464(17) n
C19 H19A 0.9600 ?
C19 H19B 0.9600 ?
C19 H19C 0.9600 ?
C20 O3 1.1901(17) n
C20 O2 1.3215(19) n
C21 O2 1.442(2) n
C21 H21A 0.9600 ?
C21 H21B 0.9600 ?
C21 H21C 0.9600 ?

loop_
_geom_hbond_atom_site_label_D
_geom_hbond_atom_site_label_H
_geom_hbond_atom_site_label_A
_geom_hbond_distance_DH
_geom_hbond_distance_HA
_geom_hbond_distance_DA
_geom_hbond_angle_DHA
_geom_hbond_publ_flag
C5 H5B N1 0.97 2.55 2.887(2) 100 yes
C12 H12 O2 0.98 2.43 2.781(2) 101 yes

loop_
_geom_torsion_atom_site_label_1
_geom_torsion_atom_site_label_2
_geom_torsion_atom_site_label_3
_geom_torsion_atom_site_label_4
_geom_torsion
N1 C2 C3 C13 -129.88(13)
N1 C2 C3 C4 -1.93(17)
C13 C3 C4 C20 -79.76(15)
C2 C3 C4 C20 150.25(13)
C13 C3 C4 C5 42.41(16)
C2 C3 C4 C5 -87.58(14)
C13 C3 C4 C12 157.53(12)
C2 C3 C4 C12 27.54(14)
C20 C4 C5 O1 -67.14(15)
C12 C4 C5 O1 59.90(14)
C3 C4 C5 O1 170.79(11)
O1 C6 C7 C8 -177.44(15)
C11 C6 C7 C8 -0.4(2)
C6 C7 C8 C9 1.0(3)
C7 C8 C9 C10 -0.4(3)
C8 C9 C10 C11 -0.9(3)
C9 C10 C11 C6 1.6(2)
C9 C10 C11 C12 179.79(14)
O1 C6 C11 C10 175.95(13)
C7 C6 C11 C10 -0.9(2)
O1 C6 C11 C12 -2.3(2)
C7 C6 C11 C12 -179.18(13)
C10 C11 C12 N1 87.51(16)
C6 C11 C12 N1 -94.28(15)
C10 C11 C12 C4 -158.54(13)
C6 C11 C12 C4 19.67(18)
C20 C4 C12 N1 -161.84(11)
C5 C4 C12 N1 74.57(12)
C3 C4 C12 N1 -43.38(12)
C20 C4 C12 C11 77.23(14)
C5 C4 C12 C11 -46.35(14)
C3 C4 C12 C11 -164.30(11)
C2 C3 C13 C14 33.72(19)
C4 C3 C13 C14 -88.74(16)
C2 C3 C13 C18 -147.30(14)
C4 C3 C13 C18 90.25(16)
C18 C13 C14 C15 -0.4(2)
C3 C13 C14 C15 178.62(14)
C13 C14 C15 C16 -0.4(3)
C14 C15 C16 C17 0.4(3)
C15 C16 C17 C18 0.4(3)
C16 C17 C18 C13 -1.1(2)
C14 C13 C18 C17 1.1(2)
C3 C13 C18 C17 -177.91(13)
C5 C4 C20 O3 -28.52(19)
C12 C4 C20 O3 -151.25(15)
C3 C4 C20 O3 94.97(17)
C5 C4 C20 O2 154.86(13)
C12 C4 C20 O2 32.13(17)
C3 C4 C20 O2 -81.65(15)
C3 C2 N1 C19 -150.89(14)
C3 C2 N1 C12 -26.14(16)
C11 C12 N1 C19 -72.87(15)
C4 C12 N1 C19 167.17(11)
C11 C12 N1 C2 163.91(12)
C4 C12 N1 C2 43.96(13)
C7 C6 O1 C5 -168.00(14)
C11 C6 O1 C5 15.0(2)
C4 C5 O1 C6 -44.61(17)
O3 C20 O2 C21 -0.8(3)
C4 C20 O2 C21 175.94(17)
